data_7048230
loop_
_publ_author_name
'Schulz, Axel'
'Thomas, Max'
'Villinger, Alexander'

_publ_section_title
;
 Tetrazastannoles versus distannadiazanes - a question of the tin(ii)
 source.
;
_journal_issue 1
_journal_name_full 'Dalton transactions (Cambridge, England : 2003)'
_journal_page_first 125
_journal_page_last 132
_journal_paper_doi 10.1039/c8dt04295k
_journal_volume 48
_journal_year 2018
_chemical_formula_moiety 'C8 H10 N4'
_chemical_formula_sum 'C8 H10 N4'
_chemical_formula_weight 162.20
_space_group_crystal_system orthorhombic
_space_group_IT_number 33
_space_group_name_Hall 'P 2c -2n'
_space_group_name_H-M_alt 'P n a 21'
_symmetry_space_group_name_Hall 'P 2c -2n'
_symmetry_space_group_name_H-M 'P n a 21'
_atom_sites_solution_hydrogens geom
_atom_sites_solution_primary 'intrinsic phasing'
_atom_sites_solution_secondary difmap
_audit_creation_method SHELXL-2014/7
_audit_update_record
;
2018-10-11 deposited with the CCDC.
2018-11-19 downloaded from the CCDC.
;
_cell_angle_alpha 90
_cell_angle_beta 90
_cell_angle_gamma 90
_cell_formula_units_Z 4
_cell_length_a 6.0974(4)
_cell_length_b 7.5834(4)
_cell_length_c 18.2630(10)
_cell_measurement_reflns_used 7153
_cell_measurement_temperature 123(2)
_cell_measurement_theta_max 29.44
_cell_measurement_theta_min 2.91
_cell_volume 844.46(8)
_computing_cell_refinement 'Bruker Apex V7.51A'
_computing_data_collection 'Bruker Apex V7.51A'
_computing_data_reduction 'Bruker SAINT'
_computing_molecular_graphics 'ORTEP-3v2.01 (Farrugia, 1997)'
_computing_publication_material 'SHELXL-2014/7 (Sheldrick, 2014)'
_computing_structure_refinement 'SHELXL-2014/7 (Sheldrick, 2014)'
_computing_structure_solution 'Bruker SHELXTL'
_diffrn_ambient_temperature 123(2)
_diffrn_measured_fraction_theta_full 0.984
_diffrn_measured_fraction_theta_max 0.989
_diffrn_measurement_device_type 'Bruker D8 QUEST diffractometer'
_diffrn_measurement_method 'phi and omega scans'
_diffrn_radiation_type MoK\a
_diffrn_radiation_wavelength 0.71073
_diffrn_reflns_av_R_equivalents 0.0422
_diffrn_reflns_av_unetI/netI 0.0319
_diffrn_reflns_Laue_measured_fraction_full 0.984
_diffrn_reflns_Laue_measured_fraction_max 0.989
_diffrn_reflns_limit_h_max 8
_diffrn_reflns_limit_h_min -8
_diffrn_reflns_limit_k_max 10
_diffrn_reflns_limit_k_min -9
_diffrn_reflns_limit_l_max 23
_diffrn_reflns_limit_l_min -25
_diffrn_reflns_number 13384
_diffrn_reflns_point_group_measured_fraction_full 0.975
_diffrn_reflns_point_group_measured_fraction_max 0.967
_diffrn_reflns_theta_full 25.242
_diffrn_reflns_theta_max 29.483
_diffrn_reflns_theta_min 2.908
_diffrn_source 'microfocus sealed tube'
_exptl_absorpt_coefficient_mu 0.084
_exptl_absorpt_correction_T_max 0.7459
_exptl_absorpt_correction_T_min 0.6493
_exptl_absorpt_correction_type multi-scan
_exptl_absorpt_process_details '(SADABS; Sheldrick, 2004)'
_exptl_crystal_colour colourless
_exptl_crystal_density_diffrn 1.276
_exptl_crystal_density_method 'not measured'
_exptl_crystal_description block
_exptl_crystal_F_000 344
_exptl_crystal_size_max 0.340
_exptl_crystal_size_mid 0.200
_exptl_crystal_size_min 0.140
_refine_diff_density_max 0.228
_refine_diff_density_min -0.190
_refine_diff_density_rms 0.040
_refine_ls_abs_structure_details
;
 Flack x determined using 833 quotients [(I+)-(I-)]/[(I+)+(I-)]
 (Parsons, Flack and Wagner, Acta Cryst. B69 (2013) 249-259).
 Since nitrogen is the heaviest atom in the structure, the absolute
 structure could not be determined.
;
_refine_ls_abs_structure_Flack -1.0(9)
_refine_ls_extinction_method none
_refine_ls_goodness_of_fit_ref 1.072
_refine_ls_hydrogen_treatment constr
_refine_ls_matrix_type full
_refine_ls_number_parameters 111
_refine_ls_number_reflns 2287
_refine_ls_number_restraints 1
_refine_ls_restrained_S_all 1.072
_refine_ls_R_factor_all 0.0538
_refine_ls_R_factor_gt 0.0433
_refine_ls_shift/su_max 0.000
_refine_ls_shift/su_mean 0.000
_refine_ls_structure_factor_coef Fsqd
_refine_ls_weighting_details 'w=1/[\s^2^(Fo^2^)+(0.0425P)^2^+0.2774P] where P=(Fo^2^+2Fc^2^)/3'
_refine_ls_weighting_scheme calc
_refine_ls_wR_factor_gt 0.1013
_refine_ls_wR_factor_ref 0.1066
_reflns_Friedel_coverage 0.900
_reflns_Friedel_fraction_full 0.966
_reflns_Friedel_fraction_max 0.943
_reflns_number_gt 1994
_reflns_number_total 2287
_reflns_threshold_expression 'I > 2\s(I)'
_cod_data_source_file c8dt04295k2.cif
_cod_data_source_block mt260
_cod_depositor_comments 'Adding full bibliography for 7048230--7048236.cif.'
_cod_database_code 7048230
_shelx_shelxl_version_number 2014/7
_shelx_space_group_comment
;
The symmetry employed for this shelxl refinement is uniquely defined
by the following loop, which should always be used as a source of
symmetry information in preference to the above space-group names.
They are only intended as comments.
;
_shelx_estimated_absorpt_t_min 0.972
_shelx_estimated_absorpt_t_max 0.988

loop_
_space_group_symop_operation_xyz
'x, y, z'
'-x, -y, z+1/2'
'x+1/2, -y+1/2, z'
'-x+1/2, y+1/2, z+1/2'

loop_
_atom_site_label
_atom_site_type_symbol
_atom_site_fract_x
_atom_site_fract_y
_atom_site_fract_z
_atom_site_U_iso_or_equiv
_atom_site_adp_type
_atom_site_occupancy
_atom_site_site_symmetry_order
_atom_site_calc_flag
_atom_site_refinement_flags_posn
_atom_site_refinement_flags_adp
C1 C 0.2729(4) 0.5042(3) 0.58311(12) 0.0234(5) Uani 1 1 d . .
C2 C 0.1745(4) 0.4083(3) 0.52723(12) 0.0236(5) Uani 1 1 d . .
H2 H 0.0418 0.3465 0.5364 0.028 Uiso 1 1 calc R U
C3 C 0.2682(4) 0.4022(3) 0.45836(12) 0.0238(5) Uani 1 1 d . .
H3 H 0.1986 0.3359 0.4208 0.029 Uiso 1 1 calc R U
C4 C 0.4649(4) 0.4923(3) 0.44266(12) 0.0220(4) Uani 1 1 d . .
C5 C 0.5627(4) 0.5873(3) 0.50018(13) 0.0256(5) Uani 1 1 d . .
H5 H 0.6957 0.6491 0.4916 0.031 Uiso 1 1 calc R U
C6 C 0.4686(4) 0.5922(3) 0.56914(12) 0.0260(5) Uani 1 1 d . .
H6 H 0.5384 0.6564 0.6073 0.031 Uiso 1 1 calc R U
C7 C 0.7399(5) 0.6006(4) 0.35651(15) 0.0325(6) Uani 1 1 d . .
H7A H 0.7839 0.5832 0.3054 0.049 Uiso 1 1 calc R U
H7B H 0.8644 0.5749 0.3887 0.049 Uiso 1 1 calc R U
H7C H 0.6934 0.7231 0.3636 0.049 Uiso 1 1 calc R U
C8 C 0.4370(4) 0.4055(4) 0.31393(13) 0.0313(5) Uani 1 1 d . .
H8A H 0.5213 0.4164 0.2685 0.047 Uiso 1 1 calc R U
H8B H 0.2965 0.4670 0.3085 0.047 Uiso 1 1 calc R U
H8C H 0.4102 0.2806 0.3243 0.047 Uiso 1 1 calc R U
N1 N 0.1830(3) 0.5221(3) 0.65532(12) 0.0294(4) Uani 1 1 d . .
N2 N 0.0145(4) 0.4353(3) 0.66794(12) 0.0306(4) Uani 1 1 d . .
N3 N -0.1378(4) 0.3626(3) 0.68624(14) 0.0437(6) Uani 1 1 d . .
N4 N 0.5599(3) 0.4834(3) 0.37388(11) 0.0281(5) Uani 1 1 d . .

loop_
_atom_site_aniso_label
_atom_site_aniso_U_11
_atom_site_aniso_U_22
_atom_site_aniso_U_33
_atom_site_aniso_U_23
_atom_site_aniso_U_13
_atom_site_aniso_U_12
C1 0.0276(11) 0.0204(9) 0.0223(11) 0.0021(8) -0.0028(9) 0.0014(8)
C2 0.0246(10) 0.0220(11) 0.0241(11) 0.0006(8) -0.0009(8) -0.0034(8)
C3 0.0256(11) 0.0210(10) 0.0249(12) -0.0001(8) -0.0043(8) -0.0028(9)
C4 0.0241(10) 0.0198(10) 0.0220(10) 0.0017(8) -0.0007(8) 0.0011(8)
C5 0.0267(11) 0.0211(11) 0.0289(12) 0.0026(8) -0.0034(9) -0.0035(9)
C6 0.0289(12) 0.0238(11) 0.0252(12) -0.0007(8) -0.0069(9) -0.0024(9)
C7 0.0299(12) 0.0342(13) 0.0333(14) 0.0024(10) 0.0072(10) -0.0030(11)
C8 0.0341(13) 0.0390(13) 0.0208(11) 0.0005(10) 0.0010(9) -0.0011(10)
N1 0.0356(10) 0.0291(10) 0.0235(10) -0.0006(9) 0.0005(9) -0.0026(8)
N2 0.0352(10) 0.0321(9) 0.0247(10) -0.0034(8) 0.0020(9) 0.0038(9)
N3 0.0425(13) 0.0519(13) 0.0365(12) -0.0096(10) 0.0128(10) -0.0100(12)
N4 0.0307(11) 0.0296(11) 0.0241(10) 0.0000(8) 0.0028(8) -0.0055(9)

loop_
_atom_type_symbol
_atom_type_description
_atom_type_scat_dispersion_real
_atom_type_scat_dispersion_imag
_atom_type_scat_source
C C 0.0033 0.0016 'International Tables Vol C Tables 4.2.6.8 and 6.1.1.4'
H H 0.0000 0.0000 'International Tables Vol C Tables 4.2.6.8 and 6.1.1.4'
N N 0.0061 0.0033 'International Tables Vol C Tables 4.2.6.8 and 6.1.1.4'

loop_
_geom_angle_atom_site_label_1
_geom_angle_atom_site_label_2
_geom_angle_atom_site_label_3
_geom_angle
C2 C1 C6 119.2(2)
C2 C1 N1 124.0(2)
C6 C1 N1 116.81(19)
C3 C2 C1 120.5(2)
C3 C2 H2 119.8
C1 C2 H2 119.8
C2 C3 C4 121.4(2)
C2 C3 H3 119.3
C4 C3 H3 119.3
N4 C4 C5 121.66(19)
N4 C4 C3 121.1(2)
C5 C4 C3 117.2(2)
C6 C5 C4 121.2(2)
C6 C5 H5 119.4
C4 C5 H5 119.4
C5 C6 C1 120.6(2)
C5 C6 H6 119.7
C1 C6 H6 119.7
N4 C7 H7A 109.5
N4 C7 H7B 109.5
H7A C7 H7B 109.5
N4 C7 H7C 109.5
H7A C7 H7C 109.5
H7B C7 H7C 109.5
N4 C8 H8A 109.5
N4 C8 H8B 109.5
H8A C8 H8B 109.5
N4 C8 H8C 109.5
H8A C8 H8C 109.5
H8B C8 H8C 109.5
N2 N1 C1 115.9(2)
N3 N2 N1 173.2(3)
C4 N4 C7 119.10(19)
C4 N4 C8 119.17(19)
C7 N4 C8 118.4(2)

loop_
_geom_bond_atom_site_label_1
_geom_bond_atom_site_label_2
_geom_bond_distance
C1 C2 1.389(3)
C1 C6 1.391(3)
C1 N1 1.435(3)
C2 C3 1.382(3)
C2 H2 0.9500
C3 C4 1.410(3)
C3 H3 0.9500
C4 N4 1.385(3)
C4 C5 1.406(3)
C5 C6 1.384(3)
C5 H5 0.9500
C6 H6 0.9500
C7 N4 1.447(3)
C7 H7A 0.9800
C7 H7B 0.9800
C7 H7C 0.9800
C8 N4 1.453(3)
C8 H8A 0.9800
C8 H8B 0.9800
C8 H8C 0.9800
N1 N2 1.241(3)
N2 N3 1.131(3)

loop_
_geom_torsion_atom_site_label_1
_geom_torsion_atom_site_label_2
_geom_torsion_atom_site_label_3
_geom_torsion_atom_site_label_4
_geom_torsion
C6 C1 C2 C3 -0.8(3)
N1 C1 C2 C3 177.9(2)
C1 C2 C3 C4 0.0(3)
C2 C3 C4 N4 178.9(2)
C2 C3 C4 C5 0.6(3)
N4 C4 C5 C6 -178.6(2)
C3 C4 C5 C6 -0.3(3)
C4 C5 C6 C1 -0.6(3)
C2 C1 C6 C5 1.1(3)
N1 C1 C6 C5 -177.7(2)
C2 C1 N1 N2 4.9(3)
C6 C1 N1 N2 -176.4(2)
C5 C4 N4 C7 -12.0(3)
C3 C4 N4 C7 169.7(2)
C5 C4 N4 C8 -171.1(2)
C3 C4 N4 C8 10.6(3)
